data_4081046
loop_
_publ_author_name
'McKeown, Bradley A.'
'Gonzalez, Hector Emanuel'
'Michaelos, Thoe'
'Gunnoe, T. Brent'
'Cundari, Thomas R.'
'Crabtree, Robert H.'
'Sabat, Michal'

_publ_section_title
;
 Control of Olefin Hydroarylation Catalysis via a Sterically and
 Electronically Flexible Platinum(II) Catalyst Scaffold
;
_journal_issue 14
_journal_name_full Organometallics
_journal_page_first 3903
_journal_paper_doi 10.1021/om400390e
_journal_volume 32
_journal_year 2013
_chemical_formula_sum 'C24 H22 N2 Pt'
_chemical_formula_weight 533.53
_chemical_name_systematic
; 
 ? 
;
_space_group_IT_number 33
_symmetry_cell_setting orthorhombic
_symmetry_space_group_name_Hall 'P 2c -2n'
_symmetry_space_group_name_H-M 'P n a 21'
_atom_sites_solution_hydrogens geom
_atom_sites_solution_primary direct
_atom_sites_solution_secondary difmap
_audit_creation_method SHELXL-97
_cell_angle_alpha 90.00
_cell_angle_beta 90.00
_cell_angle_gamma 90.00
_cell_formula_units_Z 4
_cell_length_a 9.1014(5)
_cell_length_b 23.4725(13)
_cell_length_c 8.9432(5)
_cell_measurement_reflns_used 9144
_cell_measurement_temperature 120(2)
_cell_measurement_theta_max 36.78
_cell_measurement_theta_min 4.12
_cell_volume 1910.56(18)
_computing_cell_refinement 'Bruker SAINT'
_computing_data_collection 'Bruker APEX2'
_computing_data_reduction 'Bruker SAINT'
_computing_molecular_graphics 'Bruker SHELXTL'
_computing_publication_material 'Bruker SHELXTL'
_computing_structure_refinement 'SHELXL-97 (Sheldrick, 2008)'
_computing_structure_solution 'SHELXS-97 (Sheldrick, 2008)'
_diffrn_ambient_temperature 120(2)
_diffrn_measured_fraction_theta_full 0.948
_diffrn_measured_fraction_theta_max 0.948
_diffrn_measurement_device_type 'Bruker APEX-II CCD'
_diffrn_measurement_method '\f and \w scans'
_diffrn_radiation_monochromator graphite
_diffrn_radiation_source 'fine-focus sealed tube'
_diffrn_radiation_type MoK\a
_diffrn_radiation_wavelength 0.71073
_diffrn_reflns_av_R_equivalents 0.0387
_diffrn_reflns_av_sigmaI/netI 0.0374
_diffrn_reflns_limit_h_max 15
_diffrn_reflns_limit_h_min -14
_diffrn_reflns_limit_k_max 38
_diffrn_reflns_limit_k_min -39
_diffrn_reflns_limit_l_max 14
_diffrn_reflns_limit_l_min -14
_diffrn_reflns_number 38798
_diffrn_reflns_theta_full 36.89
_diffrn_reflns_theta_max 36.89
_diffrn_reflns_theta_min 3.43
_exptl_absorpt_coefficient_mu 7.355
_exptl_absorpt_correction_T_max 0.4723
_exptl_absorpt_correction_T_min 0.1441
_exptl_absorpt_correction_type empirical
_exptl_absorpt_process_details sadabs
_exptl_crystal_colour colourless
_exptl_crystal_density_diffrn 1.855
_exptl_crystal_density_method 'not measured'
_exptl_crystal_description plate
_exptl_crystal_F_000 1032
_exptl_crystal_size_max 0.43
_exptl_crystal_size_mid 0.29
_exptl_crystal_size_min 0.12
_refine_diff_density_max 4.476
_refine_diff_density_min -3.765
_refine_diff_density_rms 0.284
_refine_ls_abs_structure_details 'Flack H D (1983), Acta Cryst. A39, 876-881'
_refine_ls_abs_structure_Flack 0.104(16)
_refine_ls_extinction_method none
_refine_ls_goodness_of_fit_ref 1.565
_refine_ls_hydrogen_treatment constr
_refine_ls_matrix_type full
_refine_ls_number_parameters 245
_refine_ls_number_reflns 8732
_refine_ls_number_restraints 1
_refine_ls_restrained_S_all 1.565
_refine_ls_R_factor_all 0.0548
_refine_ls_R_factor_gt 0.0501
_refine_ls_shift/su_max 0.002
_refine_ls_shift/su_mean 0.000
_refine_ls_structure_factor_coef Fsqd
_refine_ls_weighting_details 'calc w=1/[\s^2^(Fo^2^)+(0.0000P)^2^+15.0000P] where P=(Fo^2^+2Fc^2^)/3'
_refine_ls_weighting_scheme calc
_refine_ls_wR_factor_gt 0.1229
_refine_ls_wR_factor_ref 0.1247
_reflns_number_gt 8001
_reflns_number_total 8732
_reflns_threshold_expression >2sigma(I)
_cod_data_source_file om400390e_si_001.cif
_cod_data_source_block DPEPtPh2
_cod_depositor_comments
;
The following automatic conversions were performed:

'_symmetry_cell_setting' value 'Orthorhombic' changed to
'orthorhombic' according to
/home/saulius/struct/CIF-dictionaries/cif_core.dic dictionary named
'cif_core.dic' version 2.4.2 from 2011-04-26.

Automatic conversion script
Id: cif_fix_values 1891 2012-01-12 08:04:46Z andrius 
;
_cod_original_sg_symbol_H-M Pna2(1)
_cod_database_code 4081046

loop_
_symmetry_equiv_pos_as_xyz
'x, y, z'
'-x, -y, z+1/2'
'x+1/2, -y+1/2, z'
'-x+1/2, y+1/2, z+1/2'

loop_
_atom_site_label
_atom_site_type_symbol
_atom_site_fract_x
_atom_site_fract_y
_atom_site_fract_z
_atom_site_U_iso_or_equiv
_atom_site_adp_type
_atom_site_occupancy
_atom_site_symmetry_multiplicity
_atom_site_calc_flag
_atom_site_refinement_flags
Pt Pt 0.43165(2) 0.881140(8) 0.78087(6) 0.01597(5) Uani 1 1 d .
N1 N 0.2253(7) 0.9098(3) 0.8665(7) 0.0179(10) Uani 1 1 d .
N2 N 0.4814(8) 0.8512(3) 0.9992(7) 0.0212(11) Uani 1 1 d .
C1 C 0.6282(7) 0.8560(3) 0.7007(7) 0.0162(11) Uani 1 1 d .
C2 C 0.6530(8) 0.7995(3) 0.6629(9) 0.0199(12) Uani 1 1 d .
H2 H 0.5779 0.7723 0.6819 0.024 Uiso 1 1 calc R
C3 C 0.7837(8) 0.7812(3) 0.5983(10) 0.0225(13) Uani 1 1 d .
H3 H 0.7956 0.7424 0.5707 0.027 Uiso 1 1 calc R
C4 C 0.8962(9) 0.8196(3) 0.5746(10) 0.0241(14) Uani 1 1 d .
H4 H 0.9856 0.8075 0.5299 0.029 Uiso 1 1 calc R
C5 C 0.8778(9) 0.8760(3) 0.6167(12) 0.0271(16) Uani 1 1 d .
H5 H 0.9559 0.9024 0.6035 0.033 Uiso 1 1 calc R
C6 C 0.7442(9) 0.8942(3) 0.6786(11) 0.0255(15) Uani 1 1 d .
H6 H 0.7322 0.9331 0.7059 0.031 Uiso 1 1 calc R
C7 C 0.3778(7) 0.9090(3) 0.5766(8) 0.0151(10) Uani 1 1 d .
C8 C 0.4466(7) 0.9544(3) 0.5024(8) 0.0189(12) Uani 1 1 d .
H8 H 0.5265 0.9732 0.5498 0.023 Uiso 1 1 calc R
C9 C 0.4020(9) 0.9727(3) 0.3617(9) 0.0218(13) Uani 1 1 d .
H9 H 0.4508 1.0034 0.3133 0.026 Uiso 1 1 calc R
C10 C 0.2873(8) 0.9459(3) 0.2951(10) 0.0173(13) Uani 1 1 d .
H10 H 0.2555 0.9588 0.1998 0.021 Uiso 1 1 calc R
C11 C 0.2164(8) 0.9014(3) 0.3594(8) 0.0182(11) Uani 1 1 d .
H11 H 0.1389 0.8825 0.3085 0.022 Uiso 1 1 calc R
C12 C 0.2595(9) 0.8842(3) 0.5009(9) 0.0208(13) Uani 1 1 d .
H12 H 0.2066 0.8543 0.5484 0.025 Uiso 1 1 calc R
C13 C 0.2006(9) 0.9662(3) 0.8429(9) 0.0226(13) Uani 1 1 d .
H13 H 0.2711 0.9873 0.7875 0.027 Uiso 1 1 calc R
C14 C 0.0782(11) 0.9943(4) 0.8957(12) 0.0342(19) Uani 1 1 d .
H14 H 0.0659 1.0339 0.8778 0.041 Uiso 1 1 calc R
C15 C -0.0264(9) 0.9643(5) 0.9747(10) 0.0298(18) Uani 1 1 d .
H15 H -0.1131 0.9824 1.0098 0.036 Uiso 1 1 calc R
C16 C -0.0018(9) 0.9076(4) 1.0013(11) 0.0301(17) Uani 1 1 d .
H16 H -0.0706 0.8866 1.0591 0.036 Uiso 1 1 calc R
C17 C 0.1226(9) 0.8801(4) 0.9449(9) 0.0222(13) Uani 1 1 d .
C18 C 0.1331(11) 0.8162(4) 0.9709(11) 0.0309(18) Uani 1 1 d .
H18A H 0.0663 0.7978 0.8982 0.037 Uiso 1 1 calc R
H18B H 0.0924 0.8087 1.0716 0.037 Uiso 1 1 calc R
C19 C 0.2797(12) 0.7853(3) 0.9614(10) 0.0306(18) Uani 1 1 d .
H19A H 0.2644 0.7450 0.9902 0.037 Uiso 1 1 calc R
H19B H 0.3133 0.7857 0.8562 0.037 Uiso 1 1 calc R
C20 C 0.3977(10) 0.8095(3) 1.0569(9) 0.0250(15) Uani 1 1 d .
C21 C 0.4208(14) 0.7909(5) 1.2049(11) 0.041(3) Uani 1 1 d .
H21 H 0.3613 0.7612 1.2441 0.050 Uiso 1 1 calc R
C22 C 0.5290(14) 0.8151(5) 1.2950(14) 0.048(3) Uani 1 1 d .
H22 H 0.5433 0.8035 1.3957 0.057 Uiso 1 1 calc R
C23 C 0.6154(14) 0.8575(6) 1.2287(11) 0.045(3) Uani 1 1 d .
H23 H 0.6930 0.8745 1.2839 0.055 Uiso 1 1 calc R
C24 C 0.5883(11) 0.8749(4) 1.0814(12) 0.034(2) Uani 1 1 d .
H24 H 0.6469 0.9042 1.0389 0.040 Uiso 1 1 calc R

loop_
_atom_site_aniso_label
_atom_site_aniso_U_11
_atom_site_aniso_U_22
_atom_site_aniso_U_33
_atom_site_aniso_U_23
_atom_site_aniso_U_13
_atom_site_aniso_U_12
Pt 0.01414(8) 0.01951(8) 0.01425(8) 0.00079(18) -0.00276(18) 0.00028(7)
N1 0.011(2) 0.026(3) 0.016(2) 0.001(2) -0.0075(19) -0.0003(19)
N2 0.021(3) 0.026(3) 0.017(3) 0.000(2) 0.000(2) 0.006(2)
C1 0.014(3) 0.022(3) 0.012(2) 0.001(2) -0.010(2) 0.001(2)
C2 0.014(3) 0.020(3) 0.026(3) 0.000(2) -0.006(3) -0.001(2)
C3 0.017(3) 0.021(3) 0.030(4) -0.004(3) -0.003(3) 0.003(2)
C4 0.023(3) 0.025(3) 0.024(4) -0.001(3) 0.001(3) 0.006(3)
C5 0.016(3) 0.022(3) 0.043(5) 0.002(3) 0.002(3) -0.001(2)
C6 0.018(3) 0.017(3) 0.041(5) -0.004(3) -0.003(3) 0.001(2)
C7 0.008(2) 0.019(2) 0.018(3) 0.001(2) 0.003(2) 0.0014(19)
C8 0.008(3) 0.032(3) 0.017(3) 0.001(2) 0.001(2) -0.004(2)
C9 0.024(4) 0.026(3) 0.016(3) 0.005(2) 0.001(2) 0.000(2)
C10 0.025(3) 0.025(2) 0.002(3) 0.001(2) 0.004(2) 0.003(2)
C11 0.012(3) 0.026(3) 0.017(3) -0.002(2) -0.006(2) 0.001(2)
C12 0.022(3) 0.017(3) 0.023(3) 0.003(2) -0.001(3) 0.001(2)
C13 0.019(3) 0.026(3) 0.023(3) 0.001(3) 0.007(3) 0.002(2)
C14 0.036(5) 0.030(4) 0.037(5) 0.000(3) -0.004(4) 0.010(3)
C15 0.007(3) 0.057(6) 0.025(4) 0.002(4) 0.003(3) 0.009(3)
C16 0.015(3) 0.047(5) 0.029(4) 0.006(4) 0.003(3) -0.001(3)
C17 0.017(3) 0.033(4) 0.017(3) 0.001(3) -0.003(2) 0.000(3)
C18 0.032(5) 0.032(4) 0.029(4) 0.003(3) 0.010(4) -0.008(3)
C19 0.047(5) 0.021(3) 0.024(4) 0.003(3) 0.006(4) -0.002(3)
C20 0.031(4) 0.027(3) 0.017(3) 0.003(3) 0.006(3) 0.011(3)
C21 0.057(7) 0.047(5) 0.019(4) 0.013(4) 0.003(4) 0.023(5)
C22 0.063(6) 0.075(6) 0.005(5) 0.001(4) -0.004(4) 0.039(5)
C23 0.044(6) 0.069(7) 0.023(4) -0.015(5) -0.016(4) 0.028(5)
C24 0.029(5) 0.042(5) 0.029(4) -0.009(4) -0.008(3) 0.011(4)

loop_
_atom_type_symbol
_atom_type_description
_atom_type_scat_dispersion_real
_atom_type_scat_dispersion_imag
_atom_type_scat_source
C C 0.0033 0.0016 'International Tables Vol C Tables 4.2.6.8 and 6.1.1.4'
H H 0.0000 0.0000 'International Tables Vol C Tables 4.2.6.8 and 6.1.1.4'
N N 0.0061 0.0033 'International Tables Vol C Tables 4.2.6.8 and 6.1.1.4'
Pt Pt -1.7033 8.3905 'International Tables Vol C Tables 4.2.6.8 and 6.1.1.4'

loop_
_geom_angle_atom_site_label_1
_geom_angle_atom_site_label_2
_geom_angle_atom_site_label_3
_geom_angle
C7 Pt C1 89.3(3)
C7 Pt N2 178.1(3)
C1 Pt N2 92.4(3)
C7 Pt N1 90.5(2)
C1 Pt N1 178.6(3)
N2 Pt N1 87.8(2)
C13 N1 C17 117.7(7)
C13 N1 Pt 113.4(5)
C17 N1 Pt 128.8(5)
C24 N2 C20 120.2(8)
C24 N2 Pt 121.4(7)
C20 N2 Pt 118.3(6)
C2 C1 C6 117.2(7)
C2 C1 Pt 120.7(5)
C6 C1 Pt 122.1(5)
C1 C2 C3 122.4(7)
C4 C3 C2 119.8(7)
C3 C4 C5 119.5(8)
C4 C5 C6 120.3(8)
C1 C6 C5 120.8(7)
C12 C7 C8 115.5(6)
C12 C7 Pt 119.6(5)
C8 C7 Pt 124.8(5)
C9 C8 C7 122.2(7)
C10 C9 C8 118.6(7)
C11 C10 C9 122.5(8)
C10 C11 C12 118.6(7)
C11 C12 C7 122.5(7)
N1 C13 C14 123.1(8)
C13 C14 C15 119.3(8)
C16 C15 C14 118.2(8)
C15 C16 C17 121.2(8)
N1 C17 C16 120.4(8)
N1 C17 C18 122.7(7)
C16 C17 C18 116.8(8)
C17 C18 C19 121.2(7)
C20 C19 C18 114.8(7)
N2 C20 C21 120.2(10)
N2 C20 C19 117.9(7)
C21 C20 C19 121.9(9)
C22 C21 C20 121.4(11)
C21 C22 C23 116.3(10)
C22 C23 C24 120.5(11)
N2 C24 C23 121.4(11)

loop_
_geom_bond_atom_site_label_1
_geom_bond_atom_site_label_2
_geom_bond_distance
Pt C7 2.002(7)
Pt C1 2.016(7)
Pt N2 2.124(7)
Pt N1 2.137(6)
N1 C13 1.360(10)
N1 C17 1.361(10)
N2 C24 1.342(12)
N2 C20 1.343(11)
C1 C2 1.386(10)
C1 C6 1.400(11)
C2 C3 1.391(11)
C3 C4 1.380(12)
C4 C5 1.386(11)
C5 C6 1.403(12)
C7 C12 1.399(11)
C7 C8 1.402(10)
C8 C9 1.390(10)
C9 C10 1.356(11)
C10 C11 1.355(10)
C11 C12 1.385(10)
C13 C14 1.378(12)
C14 C15 1.379(14)
C15 C16 1.369(14)
C16 C17 1.397(12)
C17 C18 1.520(12)
C18 C19 1.522(14)
C19 C20 1.486(14)
C20 C21 1.410(12)
C21 C22 1.394(18)
C22 C23 1.399(19)
C23 C24 1.401(15)

loop_
_geom_torsion_atom_site_label_1
_geom_torsion_atom_site_label_2
_geom_torsion_atom_site_label_3
_geom_torsion_atom_site_label_4
_geom_torsion
C7 Pt N1 C13 -56.7(6)
C1 Pt N1 C13 27(10)
N2 Pt N1 C13 124.2(6)
C7 Pt N1 C17 126.5(6)
C1 Pt N1 C17 -150(10)
N2 Pt N1 C17 -52.6(6)
C7 Pt N2 C24 -141(8)
C1 Pt N2 C24 65.9(7)
N1 Pt N2 C24 -112.7(7)
C7 Pt N2 C20 36(8)
C1 Pt N2 C20 -117.6(6)
N1 Pt N2 C20 63.8(6)
C7 Pt C1 C2 -99.1(6)
N2 Pt C1 C2 80.0(6)
N1 Pt C1 C2 177(89)
C7 Pt C1 C6 80.0(7)
N2 Pt C1 C6 -100.9(7)
N1 Pt C1 C6 -4(10)
C6 C1 C2 C3 -3.4(11)
Pt C1 C2 C3 175.8(6)
C1 C2 C3 C4 2.3(12)
C2 C3 C4 C5 0.5(13)
C3 C4 C5 C6 -2.0(14)
C2 C1 C6 C5 1.8(12)
Pt C1 C6 C5 -177.3(7)
C4 C5 C6 C1 0.8(14)
C1 Pt C7 C12 117.0(6)
N2 Pt C7 C12 -36(8)
N1 Pt C7 C12 -64.4(6)
C1 Pt C7 C8 -65.8(6)
N2 Pt C7 C8 141(8)
N1 Pt C7 C8 112.8(6)
C12 C7 C8 C9 -1.1(10)
Pt C7 C8 C9 -178.4(6)
C7 C8 C9 C10 0.4(12)
C8 C9 C10 C11 -1.1(12)
C9 C10 C11 C12 2.5(11)
C10 C11 C12 C7 -3.3(11)
C8 C7 C12 C11 2.6(10)
Pt C7 C12 C11 180.0(6)
C17 N1 C13 C14 0.7(12)
Pt N1 C13 C14 -176.5(7)
N1 C13 C14 C15 -0.9(14)
C13 C14 C15 C16 1.8(14)
C14 C15 C16 C17 -2.6(14)
C13 N1 C17 C16 -1.4(11)
Pt N1 C17 C16 175.2(6)
C13 N1 C17 C18 176.4(8)
Pt N1 C17 C18 -6.9(11)
C15 C16 C17 N1 2.5(13)
C15 C16 C17 C18 -175.4(9)
N1 C17 C18 C19 22.1(13)
C16 C17 C18 C19 -160.0(8)
C17 C18 C19 C20 53.6(11)
C24 N2 C20 C21 0.6(12)
Pt N2 C20 C21 -175.9(6)
C24 N2 C20 C19 179.2(8)
Pt N2 C20 C19 2.7(9)
C18 C19 C20 N2 -88.2(9)
C18 C19 C20 C21 90.4(10)
N2 C20 C21 C22 0.5(14)
C19 C20 C21 C22 -178.0(9)
C20 C21 C22 C23 -1.9(14)
C21 C22 C23 C24 2.2(14)
C20 N2 C24 C23 -0.3(13)
Pt N2 C24 C23 176.2(7)
C22 C23 C24 N2 -1.2(15)
